data_7110050
loop_
_publ_author_name
'Gabriela Marinescu'
'Sylvie Ferlay'
'Nathalie Kyritsakas'
'Mir Wais Hosseini'

_publ_section_title
;
 Molecular tectonics: from crystals to crystals of crystals
;
_journal_name_full Chem.Commun.
_journal_page_first 11209
_journal_paper_doi 10.1039/c3cc45205k
_journal_volume 49
_journal_year 2013
_chemical_formula_moiety 'C16 H6 N2 O12 Zn, C12 H16 N4, 4(H2 O)'
_chemical_formula_sum 'C28 H30 N6 O16 Zn'
_chemical_formula_weight 771.95
_chemical_name_systematic
;
 ?
;
_space_group_IT_number 15
_symmetry_cell_setting monoclinic
_symmetry_space_group_name_Hall '-C 2yc'
_symmetry_space_group_name_H-M 'C 1 2/c 1'
_atom_sites_solution_hydrogens geom
_atom_sites_solution_primary direct
_atom_sites_solution_secondary difmap
_audit_creation_method SHELXL-97
_cell_angle_alpha 90.00
_cell_angle_beta 107.809(14)
_cell_angle_gamma 90.00
_cell_formula_units_Z 4
_cell_length_a 19.2791(5)
_cell_length_b 9.6312(3)
_cell_length_c 17.0771(5)
_cell_measurement_reflns_used 3023
_cell_measurement_temperature 173(2)
_cell_measurement_theta_max 30.034
_cell_measurement_theta_min 0.998
_cell_volume 3018.9(3)
_computing_cell_refinement 'Bruker SMART'
_computing_data_collection 'Bruker SMART'
_computing_data_reduction 'Bruker SAINT'
_computing_molecular_graphics 'Bruker SHELXTL'
_computing_publication_material 'Bruker SHELXTL'
_computing_structure_refinement 'SHELXL-97 (Sheldrick, 1997)'
_computing_structure_solution 'SHELXS-97 (Sheldrick, 1990)'
_diffrn_ambient_temperature 173(2)
_diffrn_measured_fraction_theta_full 0.994
_diffrn_measured_fraction_theta_max 0.994
_diffrn_measurement_device_type 'CCD area detector'
_diffrn_measurement_method 'phi and omega scans'
_diffrn_radiation_monochromator graphite
_diffrn_radiation_source 'fine-focus sealed tube'
_diffrn_radiation_type MoK\a
_diffrn_radiation_wavelength 0.71073
_diffrn_reflns_av_R_equivalents 0.0219
_diffrn_reflns_av_sigmaI/netI 0.0562
_diffrn_reflns_limit_h_max 27
_diffrn_reflns_limit_h_min -27
_diffrn_reflns_limit_k_max 11
_diffrn_reflns_limit_k_min -13
_diffrn_reflns_limit_l_max 23
_diffrn_reflns_limit_l_min -24
_diffrn_reflns_number 6873
_diffrn_reflns_theta_full 30.04
_diffrn_reflns_theta_max 30.04
_diffrn_reflns_theta_min 3.70
_exptl_absorpt_coefficient_mu 0.906
_exptl_absorpt_correction_T_max 0.8991
_exptl_absorpt_correction_T_min 0.8836
_exptl_absorpt_correction_type none
_exptl_crystal_colour colorless
_exptl_crystal_density_diffrn 1.698
_exptl_crystal_density_meas ?
_exptl_crystal_density_method 'not measured'
_exptl_crystal_description prism
_exptl_crystal_F_000 1592
_exptl_crystal_size_max 0.14
_exptl_crystal_size_mid 0.12
_exptl_crystal_size_min 0.10
_refine_diff_density_max 0.712
_refine_diff_density_min -0.731
_refine_diff_density_rms 0.074
_refine_ls_extinction_method none
_refine_ls_goodness_of_fit_ref 1.012
_refine_ls_hydrogen_treatment constr
_refine_ls_matrix_type full
_refine_ls_number_parameters 232
_refine_ls_number_reflns 4400
_refine_ls_number_restraints 0
_refine_ls_restrained_S_all 1.012
_refine_ls_R_factor_all 0.0609
_refine_ls_R_factor_gt 0.0429
_refine_ls_shift/su_max 0.000
_refine_ls_shift/su_mean 0.000
_refine_ls_structure_factor_coef Fsqd
_refine_ls_weighting_details 'calc w=1/[\s^2^(Fo^2^)+(0.0531P)^2^+3.5616P] where P=(Fo^2^+2Fc^2^)/3'
_refine_ls_weighting_scheme calc
_refine_ls_wR_factor_gt 0.1084
_refine_ls_wR_factor_ref 0.1178
_reflns_number_gt 3442
_reflns_number_total 4400
_reflns_threshold_expression >2sigma(I)
_cod_data_source_file c3cc45205k.txt
_cod_data_source_block shelxl
_cod_depositor_comments
;
The following automatic conversions were performed:

'_exptl_crystal_density_meas' value 'none' was changed to '?' - the
value is perceived as not measured.

Automatic conversion script
Id: cif_fix_values 3008 2015-01-20 13:52:24Z robertas 
;
_cod_original_cell_volume 3019.0(3)
_cod_original_sg_symbol_H-M C2/c
_cod_database_code 7110050

loop_
_symmetry_equiv_pos_as_xyz
'x, y, z'
'-x, y, -z+1/2'
'x+1/2, y+1/2, z'
'-x+1/2, y+1/2, -z+1/2'
'-x, -y, -z'
'x, -y, z-1/2'
'-x+1/2, -y+1/2, -z'
'x+1/2, -y+1/2, z-1/2'

loop_
_atom_site_label
_atom_site_type_symbol
_atom_site_fract_x
_atom_site_fract_y
_atom_site_fract_z
_atom_site_U_iso_or_equiv
_atom_site_adp_type
_atom_site_occupancy
_atom_site_symmetry_multiplicity
_atom_site_calc_flag
_atom_site_refinement_flags
_atom_site_attached_hydrogens
C1 C 0.25877(10) 0.23990(19) 0.33512(12) 0.0197(4) Uani 1 1 d . 0
N1 N 0.30665(9) 0.16656(18) 0.31309(10) 0.0234(4) Uani 1 1 d . 0
H1 H 0.3383 0.1098 0.3458 0.028 Uiso 1 1 calc R 0
C2 C 0.30041(13) 0.1917(2) 0.22608(13) 0.0305(5) Uani 1 1 d . 0
H2A H 0.2960 0.1034 0.1953 0.037 Uiso 1 1 calc R 0
H2B H 0.3430 0.2440 0.2208 0.037 Uiso 1 1 calc R 0
C3 C 0.23065(13) 0.2777(2) 0.19589(13) 0.0305(5) Uani 1 1 d . 0
H3A H 0.2383 0.3621 0.1665 0.037 Uiso 1 1 calc R 0
H3B H 0.1902 0.2227 0.1593 0.037 Uiso 1 1 calc R 0
N2 N 0.21637(9) 0.31320(19) 0.27375(10) 0.0245(4) Uani 1 1 d . 0
H2 H 0.1841 0.3746 0.2785 0.029 Uiso 1 1 calc R 0
C4 C 0.25404(10) 0.24409(19) 0.42008(12) 0.0200(4) Uani 1 1 d . 0
C5 C 0.28842(11) 0.1430(2) 0.47700(12) 0.0236(4) Uani 1 1 d . 0
H5 H 0.3146 0.0701 0.4614 0.028 Uiso 1 1 calc R 0
C6 C 0.21576(11) 0.3507(2) 0.44322(12) 0.0239(4) Uani 1 1 d . 0
H6 H 0.1923 0.4196 0.4043 0.029 Uiso 1 1 calc R 0
Zn1 Zn 0.0000 0.26502(3) 0.2500 0.02172(11) Uani 1 2 d S 0
N3 N 0.02915(8) 0.22811(15) 0.37160(9) 0.0159(3) Uani 1 1 d . 0
C7 C 0.07404(10) 0.12346(18) 0.40492(11) 0.0159(3) Uani 1 1 d . 0
C8 C 0.08580(10) 0.08572(19) 0.48650(11) 0.0175(3) Uani 1 1 d . 0
H8 H 0.1170 0.0104 0.5101 0.021 Uiso 1 1 calc R 0
C9 C 0.05057(10) 0.16138(19) 0.53276(11) 0.0179(4) Uani 1 1 d . 0
C10 C 0.00481(10) 0.2713(2) 0.49729(12) 0.0189(4) Uani 1 1 d . 0
H10 H -0.0189 0.3245 0.5284 0.023 Uiso 1 1 calc R 0
C11 C -0.00505(10) 0.30092(19) 0.41505(11) 0.0170(3) Uani 1 1 d . 0
C12 C 0.10728(10) 0.05137(19) 0.34573(11) 0.0184(4) Uani 1 1 d . 0
O1 O 0.14994(8) -0.04526(16) 0.37032(9) 0.0290(3) Uani 1 1 d . 0
O2 O 0.08795(8) 0.10242(14) 0.27336(8) 0.0225(3) Uani 1 1 d . 0
C13 C 0.05848(11) 0.1225(2) 0.62081(11) 0.0207(4) Uani 1 1 d . 0
O3 O 0.10359(8) 0.01776(16) 0.64720(9) 0.0273(3) Uani 1 1 d . 0
H3 H 0.0975 -0.0151 0.6902 0.041 Uiso 1 1 calc R 0
O4 O 0.02589(9) 0.18207(19) 0.66061(9) 0.0349(4) Uani 1 1 d . 0
C14 C -0.05784(10) 0.40849(19) 0.36501(12) 0.0192(4) Uani 1 1 d . 0
O5 O -0.08933(8) 0.48452(15) 0.40163(9) 0.0260(3) Uani 1 1 d . 0
O6 O -0.06724(8) 0.40722(14) 0.28757(8) 0.0231(3) Uani 1 1 d . 0
O7 O 0.42307(15) 0.0857(2) 0.1353(2) 0.0899(10) Uani 1 1 d . 2
O8 O 0.32506(14) 0.2544(2) 0.01388(17) 0.0676(7) Uani 1 1 d . 2

loop_
_atom_site_aniso_label
_atom_site_aniso_U_11
_atom_site_aniso_U_22
_atom_site_aniso_U_33
_atom_site_aniso_U_23
_atom_site_aniso_U_13
_atom_site_aniso_U_12
C1 0.0199(9) 0.0191(8) 0.0195(9) 0.0014(7) 0.0051(7) -0.0026(7)
N1 0.0286(9) 0.0233(8) 0.0197(8) 0.0044(7) 0.0093(7) 0.0059(7)
C2 0.0423(12) 0.0310(11) 0.0215(10) 0.0025(9) 0.0147(9) 0.0063(10)
C3 0.0352(12) 0.0359(11) 0.0203(10) 0.0023(9) 0.0082(9) 0.0047(9)
N2 0.0257(8) 0.0270(9) 0.0208(8) 0.0036(7) 0.0070(7) 0.0054(7)
C4 0.0174(8) 0.0230(9) 0.0199(9) -0.0004(7) 0.0062(7) -0.0018(7)
C5 0.0245(10) 0.0237(9) 0.0245(10) 0.0022(8) 0.0103(8) 0.0048(8)
C6 0.0253(10) 0.0239(9) 0.0225(10) 0.0042(8) 0.0075(8) 0.0043(8)
Zn1 0.02912(19) 0.02341(18) 0.01104(16) 0.000 0.00378(12) 0.000
N3 0.0176(7) 0.0165(7) 0.0135(7) -0.0009(6) 0.0045(6) -0.0001(6)
C7 0.0179(8) 0.0163(8) 0.0134(8) -0.0007(6) 0.0047(6) -0.0019(6)
C8 0.0191(8) 0.0176(8) 0.0151(8) 0.0006(7) 0.0045(7) -0.0003(7)
C9 0.0212(9) 0.0202(8) 0.0127(8) -0.0009(7) 0.0059(7) -0.0037(7)
C10 0.0197(8) 0.0218(9) 0.0159(8) -0.0036(7) 0.0065(7) -0.0020(7)
C11 0.0192(8) 0.0160(8) 0.0156(8) -0.0031(7) 0.0053(7) -0.0004(7)
C12 0.0204(8) 0.0196(8) 0.0153(8) -0.0014(7) 0.0060(7) -0.0006(7)
O1 0.0341(8) 0.0303(8) 0.0238(7) 0.0016(6) 0.0108(6) 0.0147(6)
O2 0.0305(7) 0.0244(7) 0.0138(6) 0.0000(5) 0.0088(5) 0.0047(6)
C13 0.0241(9) 0.0242(9) 0.0140(8) -0.0007(7) 0.0063(7) -0.0037(7)
O3 0.0372(8) 0.0297(8) 0.0178(7) 0.0073(6) 0.0126(6) 0.0049(6)
O4 0.0424(9) 0.0467(10) 0.0206(7) 0.0035(7) 0.0169(7) 0.0113(8)
C14 0.0184(8) 0.0186(8) 0.0192(9) -0.0017(7) 0.0034(7) -0.0001(7)
O5 0.0258(7) 0.0251(7) 0.0270(7) -0.0023(6) 0.0078(6) 0.0090(6)
O6 0.0264(7) 0.0232(7) 0.0157(6) -0.0006(5) 0.0007(5) 0.0054(6)
O7 0.0881(18) 0.0570(14) 0.161(3) 0.0463(17) 0.091(2) 0.0250(13)
O8 0.0605(14) 0.0713(15) 0.0735(17) -0.0381(12) 0.0240(13) -0.0139(11)

loop_
_atom_type_symbol
_atom_type_description
_atom_type_scat_dispersion_real
_atom_type_scat_dispersion_imag
_atom_type_scat_source
C C 0.0033 0.0016 'International Tables Vol C Tables 4.2.6.8 and 6.1.1.4'
H H 0.0000 0.0000 'International Tables Vol C Tables 4.2.6.8 and 6.1.1.4'
N N 0.0061 0.0033 'International Tables Vol C Tables 4.2.6.8 and 6.1.1.4'
O O 0.0106 0.0060 'International Tables Vol C Tables 4.2.6.8 and 6.1.1.4'
Zn Zn 0.2839 1.4301 'International Tables Vol C Tables 4.2.6.8 and 6.1.1.4'

loop_
_geom_angle_atom_site_label_1
_geom_angle_atom_site_label_2
_geom_angle_atom_site_label_3
_geom_angle
_geom_angle_site_symmetry_1
_geom_angle_site_symmetry_3
N1 C1 N2 112.43(18) . .
N1 C1 C4 123.88(18) . .
N2 C1 C4 123.66(18) . .
C1 N1 C2 110.76(17) . .
C1 N1 H1 124.6 . .
C2 N1 H1 124.6 . .
N1 C2 C3 102.80(17) . .
N1 C2 H2A 111.2 . .
C3 C2 H2A 111.2 . .
N1 C2 H2B 111.2 . .
C3 C2 H2B 111.2 . .
H2A C2 H2B 109.1 . .
N2 C3 C2 102.04(17) . .
N2 C3 H3A 111.4 . .
C2 C3 H3A 111.4 . .
N2 C3 H3B 111.4 . .
C2 C3 H3B 111.4 . .
H3A C3 H3B 109.2 . .
C1 N2 C3 110.50(17) . .
C1 N2 H2 124.8 . .
C3 N2 H2 124.8 . .
C6 C4 C5 119.90(18) . .
C6 C4 C1 119.70(17) . .
C5 C4 C1 120.39(17) . .
C6 C5 C4 119.73(19) 7_556 .
C6 C5 H5 120.1 7_556 .
C4 C5 H5 120.1 . .
C4 C6 C5 120.37(18) . 7_556
C4 C6 H6 119.8 . .
C5 C6 H6 119.8 7_556 .
N3 Zn1 N3 159.63(9) . 2
N3 Zn1 O6 78.75(6) . .
N3 Zn1 O6 115.09(6) 2 .
N3 Zn1 O6 115.09(6) . 2
N3 Zn1 O6 78.75(6) 2 2
O6 Zn1 O6 99.32(8) . 2
N3 Zn1 O2 91.00(6) . 2
N3 Zn1 O2 74.73(6) 2 2
O6 Zn1 O2 90.34(5) . 2
O6 Zn1 O2 153.41(5) 2 2
N3 Zn1 O2 74.73(6) . .
N3 Zn1 O2 91.00(6) 2 .
O6 Zn1 O2 153.41(5) . .
O6 Zn1 O2 90.33(5) 2 .
O2 Zn1 O2 91.90(7) 2 .
C11 N3 C7 121.71(16) . .
C11 N3 Zn1 116.90(12) . .
C7 N3 Zn1 120.87(12) . .
N3 C7 C8 120.65(17) . .
N3 C7 C12 114.26(15) . .
C8 C7 C12 125.06(16) . .
C7 C8 C9 118.22(17) . .
C7 C8 H8 120.9 . .
C9 C8 H8 120.9 . .
C10 C9 C8 120.28(17) . .
C10 C9 C13 118.62(17) . .
C8 C9 C13 121.05(17) . .
C11 C10 C9 117.96(17) . .
C11 C10 H10 121.0 . .
C9 C10 H10 121.0 . .
N3 C11 C10 121.16(17) . .
N3 C11 C14 113.95(16) . .
C10 C11 C14 124.77(17) . .
O1 C12 O2 126.18(18) . .
O1 C12 C7 119.56(16) . .
O2 C12 C7 114.25(16) . .
C12 O2 Zn1 114.88(12) . .
O4 C13 O3 125.16(18) . .
O4 C13 C9 122.19(18) . .
O3 C13 C9 112.65(16) . .
C13 O3 H3 109.5 . .
O5 C14 O6 126.35(18) . .
O5 C14 C11 117.87(17) . .
O6 C14 C11 115.72(16) . .
C14 O6 Zn1 114.43(12) . .

loop_
_geom_bond_atom_site_label_1
_geom_bond_atom_site_label_2
_geom_bond_distance
_geom_bond_site_symmetry_2
C1 N1 1.306(3) .
C1 N2 1.319(2) .
C1 C4 1.482(3) .
N1 C2 1.474(3) .
N1 H1 0.8800 .
C2 C3 1.528(3) .
C2 H2A 0.9900 .
C2 H2B 0.9900 .
C3 N2 1.478(3) .
C3 H3A 0.9900 .
C3 H3B 0.9900 .
N2 H2 0.8800 .
C4 C6 1.390(3) .
C4 C5 1.392(3) .
C5 C6 1.391(3) 7_556
C5 H5 0.9500 .
C6 C5 1.391(3) 7_556
C6 H6 0.9500 .
Zn1 N3 2.0100(15) .
Zn1 N3 2.0101(15) 2
Zn1 O6 2.1157(14) .
Zn1 O6 2.1157(14) 2
Zn1 O2 2.2523(14) 2
Zn1 O2 2.2523(14) .
N3 C11 1.333(2) .
N3 C7 1.337(2) .
C7 C8 1.390(2) .
C7 C12 1.520(3) .
C8 C9 1.395(3) .
C8 H8 0.9500 .
C9 C10 1.393(3) .
C9 C13 1.511(2) .
C10 C11 1.388(3) .
C10 H10 0.9500 .
C11 C14 1.519(3) .
C12 O1 1.228(2) .
C12 O2 1.275(2) .
C13 O4 1.203(2) .
C13 O3 1.318(2) .
O3 H3 0.8400 .
C14 O5 1.236(2) .
C14 O6 1.279(2) .
